data_7210971
loop_
_publ_author_name
'Jia, Yan-Yan'
'Liu, Bin'
'Liu, Xue-Mei'
'Yang, Jian-Hui'

_publ_section_title
;
 Syntheses, structures and magnetic properties of two heterometallic
 carbonates: K2Li[Cu(H2O)2Ru2(CO3)4X2]&#x00B7;5H2O (X = Cl, Br)
;
_journal_issue 39
_journal_name_full CrystEngComm
_journal_page_first 7936
_journal_paper_doi 10.1039/c3ce41029c
_journal_volume 15
_journal_year 2013
_chemical_formula_moiety 'C4 H4 Cl2 Cu K2 Li O19 Ru2'
_chemical_formula_sum 'C4 H4 Cl2 Cu K2 Li O19 Ru2'
_chemical_formula_weight 777.7932
_chemical_name_systematic
; 
 ? 
;
_space_group_IT_number 138
_symmetry_cell_setting tetragonal
_symmetry_space_group_name_Hall '-P 4ac 2ac'
_symmetry_space_group_name_H-M 'P 42/n c m :2'
_atom_sites_solution_hydrogens geom
_atom_sites_solution_primary direct
_atom_sites_solution_secondary difmap
_audit_creation_method SHELXL-97
_cell_angle_alpha 90.00
_cell_angle_beta 90.00
_cell_angle_gamma 90.00
_cell_formula_units_Z 4
_cell_length_a 11.061(2)
_cell_length_b 11.061(2)
_cell_length_c 17.145(3)
_cell_measurement_temperature 293(2)
_cell_volume 2097.6(6)
_computing_cell_refinement 'Bruker SMART'
_computing_data_collection 'Bruker SMART'
_computing_data_reduction 'Bruker SAINT'
_computing_molecular_graphics 'Bruker SHELXTL'
_computing_publication_material 'Bruker SHELXTL'
_computing_structure_refinement 'SHELXL-97 (Sheldrick, 1997)'
_computing_structure_solution 'SHELXS-97 (Sheldrick, 1990)'
_diffrn_ambient_temperature 293(2)
_diffrn_measured_fraction_theta_full 0.997
_diffrn_measured_fraction_theta_max 0.997
_diffrn_measurement_device_type 'CCD area detector'
_diffrn_measurement_method 'phi and omega scans'
_diffrn_radiation_monochromator graphite
_diffrn_radiation_source 'fine-focus sealed tube'
_diffrn_radiation_type MoK\a
_diffrn_radiation_wavelength 0.71073
_diffrn_reflns_av_R_equivalents 0.1494
_diffrn_reflns_av_sigmaI/netI 0.0488
_diffrn_reflns_limit_h_max 13
_diffrn_reflns_limit_h_min -13
_diffrn_reflns_limit_k_max 13
_diffrn_reflns_limit_k_min -12
_diffrn_reflns_limit_l_max 20
_diffrn_reflns_limit_l_min -20
_diffrn_reflns_number 16356
_diffrn_reflns_theta_full 25.05
_diffrn_reflns_theta_max 25.05
_diffrn_reflns_theta_min 3.01
_exptl_absorpt_coefficient_mu 3.162
_exptl_absorpt_correction_T_max 0.8090
_exptl_absorpt_correction_T_min 0.5704
_exptl_absorpt_correction_type multi-scan
_exptl_absorpt_process_details sadabs
_exptl_crystal_colour red-brown
_exptl_crystal_density_diffrn 2.463
_exptl_crystal_density_method 'not measured'
_exptl_crystal_description plate
_exptl_crystal_F_000 1488
_exptl_crystal_size_max 0.20
_exptl_crystal_size_mid 0.16
_exptl_crystal_size_min 0.07
_refine_diff_density_max 0.992
_refine_diff_density_min -0.999
_refine_diff_density_rms 0.181
_refine_ls_extinction_method none
_refine_ls_goodness_of_fit_ref 1.040
_refine_ls_hydrogen_treatment mixed
_refine_ls_matrix_type full
_refine_ls_number_parameters 84
_refine_ls_number_reflns 1008
_refine_ls_number_restraints 1
_refine_ls_restrained_S_all 1.040
_refine_ls_R_factor_all 0.0633
_refine_ls_R_factor_gt 0.0537
_refine_ls_shift/su_max 0.000
_refine_ls_shift/su_mean 0.000
_refine_ls_structure_factor_coef Fsqd
_refine_ls_weighting_details 'calc w=1/[\s^2^(Fo^2^)+(0.0939P)^2^+20.3942P] where P=(Fo^2^+2Fc^2^)/3'
_refine_ls_weighting_scheme calc
_refine_ls_wR_factor_gt 0.1501
_refine_ls_wR_factor_ref 0.1589
_reflns_number_gt 881
_reflns_number_total 1008
_reflns_threshold_expression >2sigma(I)
_cod_data_source_file c3ce41029c.txt
_cod_data_source_block curucl
_cod_depositor_comments
;
The following automatic conversions were performed:

'_symmetry_cell_setting' value 'Tetragonal' changed to 'tetragonal'
according to /home/saulius/struct/CIF-dictionaries/cif_core.dic
dictionary named 'cif_core.dic' version 2.4.2 from 2011-04-26.

Automatic conversion script
Id: cif_fix_values 1891 2012-01-12 08:04:46Z andrius 
;
_cod_original_sg_symbol_H-M 'P 42/ncm'
_cod_database_code 7210971

loop_
_symmetry_equiv_pos_as_xyz
'x, y, z'
'-y+1/2, x, z+1/2'
'-x+1/2, -y+1/2, z'
'y, -x+1/2, z+1/2'
'x+1/2, -y, -z+1/2'
'y+1/2, x+1/2, -z'
'-x, y+1/2, -z+1/2'
'-y, -x, -z'
'-x, -y, -z'
'y-1/2, -x, -z-1/2'
'x-1/2, y-1/2, -z'
'-y, x-1/2, -z-1/2'
'-x-1/2, y, z-1/2'
'-y-1/2, -x-1/2, z'
'x, -y-1/2, z-1/2'
'y, x, z'

loop_
_atom_site_label
_atom_site_type_symbol
_atom_site_fract_x
_atom_site_fract_y
_atom_site_fract_z
_atom_site_U_iso_or_equiv
_atom_site_adp_type
_atom_site_occupancy
_atom_site_symmetry_multiplicity
_atom_site_calc_flag
_atom_site_refinement_flags
Ru1 Ru 0.53110(6) 0.53110(6) 0.94024(5) 0.0144(4) Uani 1 2 d S
Cu1 Cu 0.5000 1.0000 1.0000 0.0158(5) Uani 1 4 d S
Cl1 Cl 0.6083(2) 0.6083(2) 0.80806(18) 0.0308(8) Uani 1 2 d S
O1 O 0.5202(6) 0.7042(6) 0.9778(3) 0.0260(15) Uani 1 1 d .
O2 O 0.4581(6) 0.6440(5) 1.0964(3) 0.0220(14) Uani 1 1 d .
O3 O 0.4714(6) 0.8373(6) 1.0687(4) 0.0344(18) Uani 1 1 d .
O4 O 0.5892(6) 0.9108(6) 0.9167(5) 0.0200(19) Uani 1 2 d SD
C1 C 0.4831(9) 0.7296(9) 1.0486(5) 0.026(2) Uani 1 1 d .
O6 O 0.2500 0.2500 0.8617(10) 0.080(7) Uani 1 4 d S
O5 O 0.3074(6) 0.6151(6) 0.6879(4) 0.0357(17) Uani 1 1 d .
K1 K 0.3978(2) 0.3978(2) 0.75828(19) 0.0437(9) Uani 1 2 d S
Li1 Li 0.2500 0.7500 0.7500 0.039(8) Uani 1 4 d S
H1 H 0.661(3) 0.932(7) 0.929(4) 0.01(2) Uiso 1 1 d D

loop_
_atom_site_aniso_label
_atom_site_aniso_U_11
_atom_site_aniso_U_22
_atom_site_aniso_U_33
_atom_site_aniso_U_23
_atom_site_aniso_U_13
_atom_site_aniso_U_12
Ru1 0.0143(4) 0.0143(4) 0.0145(6) 0.0012(3) 0.0012(3) -0.0006(3)
Cu1 0.0150(7) 0.0150(7) 0.0173(11) -0.0013(6) 0.0013(6) -0.0002(8)
Cl1 0.0342(12) 0.0342(12) 0.0241(16) 0.0077(10) 0.0077(10) 0.0009(15)
O1 0.036(4) 0.020(3) 0.022(3) 0.000(3) 0.004(3) -0.004(3)
O2 0.030(4) 0.016(3) 0.019(3) -0.003(3) 0.005(3) -0.002(3)
O3 0.045(5) 0.022(4) 0.035(4) -0.007(3) 0.014(3) -0.002(3)
O4 0.018(3) 0.018(3) 0.023(5) 0.003(3) -0.003(3) -0.001(4)
C1 0.028(5) 0.024(5) 0.025(5) -0.011(4) 0.008(4) -0.007(4)
O6 0.093(11) 0.093(11) 0.054(11) 0.000 0.000 -0.052(13)
O5 0.032(4) 0.040(4) 0.035(4) -0.007(3) 0.006(3) -0.001(3)
K1 0.0505(14) 0.0505(14) 0.0301(17) -0.0015(11) -0.0015(11) -0.0054(18)
Li1 0.035(12) 0.035(12) 0.05(2) 0.000 0.000 0.000

loop_
_atom_type_symbol
_atom_type_description
_atom_type_scat_dispersion_real
_atom_type_scat_dispersion_imag
_atom_type_scat_source
C C 0.0033 0.0016 'International Tables Vol C Tables 4.2.6.8 and 6.1.1.4'
Cl Cl 0.1484 0.1585 'International Tables Vol C Tables 4.2.6.8 and 6.1.1.4'
Cu Cu 0.3201 1.2651 'International Tables Vol C Tables 4.2.6.8 and 6.1.1.4'
K K 0.2009 0.2494 'International Tables Vol C Tables 4.2.6.8 and 6.1.1.4'
Li Li -0.0003 0.0001 'International Tables Vol C Tables 4.2.6.8 and 6.1.1.4'
O O 0.0106 0.0060 'International Tables Vol C Tables 4.2.6.8 and 6.1.1.4'
Ru Ru -1.2594 0.8363 'International Tables Vol C Tables 4.2.6.8 and 6.1.1.4'
H H 0.0000 0.0000 'International Tables Vol C Tables 4.2.6.8 and 6.1.1.4'

loop_
_geom_angle_atom_site_label_1
_geom_angle_atom_site_label_2
_geom_angle_atom_site_label_3
_geom_angle
_geom_angle_site_symmetry_1
_geom_angle_site_symmetry_3
O1 Ru1 O1 90.7(4) 16 .
O1 Ru1 O2 179.4(2) 16 8_667
O1 Ru1 O2 89.2(3) . 8_667
O1 Ru1 O2 89.2(3) 16 9_667
O1 Ru1 O2 179.4(2) . 9_667
O2 Ru1 O2 90.9(4) 8_667 9_667
O1 Ru1 Ru1 88.94(17) 16 9_667
O1 Ru1 Ru1 88.94(17) . 9_667
O2 Ru1 Ru1 90.48(17) 8_667 9_667
O2 Ru1 Ru1 90.48(17) 9_667 9_667
O1 Ru1 Cl1 89.20(18) 16 .
O1 Ru1 Cl1 89.20(18) . .
O2 Ru1 Cl1 91.38(17) 8_667 .
O2 Ru1 Cl1 91.38(17) 9_667 .
Ru1 Ru1 Cl1 177.35(11) 9_667 .
O1 Ru1 K1 127.80(17) 16 .
O1 Ru1 K1 127.80(17) . .
O2 Ru1 K1 52.66(17) 8_667 .
O2 Ru1 K1 52.66(17) 9_667 .
Ru1 Ru1 K1 120.84(8) 9_667 .
Cl1 Ru1 K1 61.82(10) . .
O4 Cu1 O4 180.000(1) . 9_677
O4 Cu1 O3 92.9(2) . 14_775
O4 Cu1 O3 87.1(2) 9_677 14_775
O4 Cu1 O3 87.1(2) . 6_457
O4 Cu1 O3 92.9(2) 9_677 6_457
O3 Cu1 O3 180.000(1) 14_775 6_457
O4 Cu1 O3 92.9(2) . .
O4 Cu1 O3 87.1(2) 9_677 .
O3 Cu1 O3 87.0(4) 14_775 .
O3 Cu1 O3 93.0(4) 6_457 .
O4 Cu1 O3 87.1(2) . 9_677
O4 Cu1 O3 92.9(2) 9_677 9_677
O3 Cu1 O3 93.0(4) 14_775 9_677
O3 Cu1 O3 87.0(4) 6_457 9_677
O3 Cu1 O3 180.000(2) . 9_677
Ru1 Cl1 K1 76.48(10) . .
Ru1 Cl1 K1 127.02(9) . 12_667
K1 Cl1 K1 123.19(8) . 12_667
Ru1 Cl1 K1 127.02(9) . 10_667
K1 Cl1 K1 123.19(8) . 10_667
K1 Cl1 K1 85.70(13) 12_667 10_667
C1 O1 Ru1 121.0(6) . .
C1 O2 Ru1 119.4(5) . 9_667
C1 O2 K1 122.1(6) . 9_667
Ru1 O2 K1 94.5(2) 9_667 9_667
C1 O3 Cu1 128.9(6) . .
Cu1 O4 K1 139.6(4) . 12_667
Cu1 O4 H1 98(5) . .
K1 O4 H1 102(5) 12_667 .
O3 C1 O2 120.5(8) . .
O3 C1 O1 119.4(9) . .
O2 C1 O1 120.0(8) . .
K1 O6 K1 105.0(6) 3 .
Li1 O5 K1 121.8(3) . .
O5 K1 O5 114.0(3) . 16
O5 K1 O6 122.05(16) . .
O5 K1 O6 122.05(16) 16 .
O5 K1 O2 81.38(18) . 8_667
O5 K1 O2 131.7(2) 16 8_667
O6 K1 O2 72.9(3) . 8_667
O5 K1 O2 131.7(2) . 9_667
O5 K1 O2 81.38(18) 16 9_667
O6 K1 O2 72.9(3) . 9_667
O2 K1 O2 58.1(2) 8_667 9_667
O5 K1 O4 63.69(16) . 10_567
O5 K1 O4 63.69(16) 16 10_567
O6 K1 O4 131.4(3) . 10_567
O2 K1 O4 144.30(17) 8_667 10_567
O2 K1 O4 144.30(17) 9_667 10_567
O5 K1 Cl1 76.73(17) . .
O5 K1 Cl1 76.73(17) 16 .
O6 K1 Cl1 128.0(3) . .
O2 K1 Cl1 62.11(14) 8_667 .
O2 K1 Cl1 62.11(14) 9_667 .
O4 K1 Cl1 100.6(2) 10_567 .
O5 K1 Cl1 63.10(15) . 10_567
O5 K1 Cl1 129.91(18) 16 10_567
O6 K1 Cl1 70.4(2) . 10_567
O2 K1 Cl1 98.26(13) 8_667 10_567
O2 K1 Cl1 141.02(17) 9_667 10_567
O4 K1 Cl1 73.28(15) 10_567 10_567
Cl1 K1 Cl1 137.93(7) . 10_567
O5 K1 Cl1 129.91(18) . 12_657
O5 K1 Cl1 63.10(15) 16 12_657
O6 K1 Cl1 70.4(2) . 12_657
O2 K1 Cl1 141.02(17) 8_667 12_657
O2 K1 Cl1 98.26(13) 9_667 12_657
O4 K1 Cl1 73.28(15) 10_567 12_657
Cl1 K1 Cl1 137.93(7) . 12_657
Cl1 K1 Cl1 81.43(13) 10_567 12_657
O5 K1 Ru1 99.05(16) . .
O5 K1 Ru1 99.05(16) 16 .
O6 K1 Ru1 86.3(3) . .
O2 K1 Ru1 32.80(12) 8_667 .
O2 K1 Ru1 32.80(12) 9_667 .
O4 K1 Ru1 142.3(2) 10_567 .
Cl1 K1 Ru1 41.70(7) . .
Cl1 K1 Ru1 131.01(8) 10_567 .
Cl1 K1 Ru1 131.01(8) 12_657 .
O5 K1 Li1 129.10(18) . 5_566
O5 K1 Li1 22.95(13) 16 5_566
O6 K1 Li1 108.70(8) . 5_566
O2 K1 Li1 112.09(14) 8_667 5_566
O2 K1 Li1 58.49(12) 9_667 5_566
O4 K1 Li1 86.61(8) 10_567 5_566
Cl1 K1 Li1 69.03(5) . 5_566
Cl1 K1 Li1 148.15(10) 10_567 5_566
Cl1 K1 Li1 69.06(5) 12_657 5_566
Ru1 K1 Li1 79.49(5) . 5_566
O5 K1 Li1 22.95(13) . .
O5 K1 Li1 129.10(18) 16 .
O6 K1 Li1 108.70(8) . .
O2 K1 Li1 58.49(12) 8_667 .
O2 K1 Li1 112.09(14) 9_667 .
O4 K1 Li1 86.61(8) 10_567 .
Cl1 K1 Li1 69.03(5) . .
Cl1 K1 Li1 69.06(5) 10_567 .
Cl1 K1 Li1 148.15(10) 12_657 .
Ru1 K1 Li1 79.49(5) . .
Li1 K1 Li1 135.35(10) 5_566 .
O5 Li1 O5 107.5(2) 12_667 .
O5 Li1 O5 113.4(4) 12_667 10_567
O5 Li1 O5 107.5(2) . 10_567
O5 Li1 O5 107.5(2) 12_667 3_565
O5 Li1 O5 113.4(4) . 3_565
O5 Li1 O5 107.5(2) 10_567 3_565
O5 Li1 K1 148.6(2) 12_667 10_567
O5 Li1 K1 89.2(2) . 10_567
O5 Li1 K1 35.2(2) 10_567 10_567
O5 Li1 K1 88.7(2) 3_565 10_567
O5 Li1 K1 35.2(2) 12_667 12_667
O5 Li1 K1 88.7(2) . 12_667
O5 Li1 K1 148.6(2) 10_567 12_667
O5 Li1 K1 89.2(2) 3_565 12_667
K1 Li1 K1 176.15(9) 10_567 12_667
O5 Li1 K1 88.7(2) 12_667 3_565
O5 Li1 K1 148.6(2) . 3_565
O5 Li1 K1 89.2(2) 10_567 3_565
O5 Li1 K1 35.2(2) 3_565 3_565
K1 Li1 K1 90.065(3) 10_567 3_565
K1 Li1 K1 90.065(3) 12_667 3_565
O5 Li1 K1 89.2(2) 12_667 .
O5 Li1 K1 35.2(2) . .
O5 Li1 K1 88.7(2) 10_567 .
O5 Li1 K1 148.6(2) 3_565 .
K1 Li1 K1 90.065(3) 10_567 .
K1 Li1 K1 90.065(3) 12_667 .
K1 Li1 K1 176.15(9) 3_565 .

loop_
_geom_bond_atom_site_label_1
_geom_bond_atom_site_label_2
_geom_bond_distance
_geom_bond_site_symmetry_2
Ru1 O1 2.023(6) 16
Ru1 O1 2.023(6) .
Ru1 O2 2.040(6) 8_667
Ru1 O2 2.040(6) 9_667
Ru1 Ru1 2.2683(18) 9_667
Ru1 Cl1 2.568(3) .
Ru1 K1 3.753(4) .
Cu1 O4 1.997(9) .
Cu1 O4 1.997(9) 9_677
Cu1 O3 2.174(7) 14_775
Cu1 O3 2.174(7) 6_457
Cu1 O3 2.174(7) .
Cu1 O3 2.174(7) 9_677
Cl1 K1 3.402(5) .
Cl1 K1 3.398(4) 12_667
Cl1 K1 3.398(4) 10_667
O1 C1 1.313(10) .
O2 C1 1.282(11) .
O2 Ru1 2.040(6) 9_667
O2 K1 2.993(7) 9_667
O3 C1 1.246(12) .
O4 K1 3.007(9) 12_667
O4 H1 0.86(2) .
O6 K1 2.913(11) 3
O6 K1 2.913(11) .
O5 Li1 1.940(6) .
O5 K1 2.870(7) .
K1 O5 2.870(7) 16
K1 O2 2.993(7) 8_667
K1 O2 2.993(7) 9_667
K1 O4 3.007(9) 10_567
K1 Cl1 3.398(4) 10_567
K1 Cl1 3.398(4) 12_657
K1 Li1 4.2275(16) 5_566
K1 Li1 4.2275(16) .
Li1 O5 1.940(7) 12_667
Li1 O5 1.940(7) 10_567
Li1 O5 1.940(6) 3_565
Li1 K1 4.2275(16) 10_567
Li1 K1 4.2275(16) 12_667
Li1 K1 4.2275(16) 3_565
